data_2238011
loop_
_publ_author_name
'Chemli, Rakia'
'Kamoun, Slaheddine'
'Roisnel, Thierry'

_publ_section_title
;
 <i>catena</i>-Poly[[bis(2-methoxyaniline-\k<i>N</i>)cadmium]-di-\m-thiocyanato-\k^2^<i>N</i>:<i>S</i>;\k^2^<i>S</i>:<i>N</i>]
;
_journal_coeditor_code RZ5058
_journal_issue 5
_journal_name_full 'Acta Crystallographica Section E'
_journal_page_first m292
_journal_page_last m293
_journal_paper_doi 10.1107/S1600536813010738
_journal_volume 69
_journal_year 2013
_chemical_formula_iupac '[Cd (N C S)2 (C7 H9 N O)2]'
_chemical_formula_moiety 'C16 H18 Cd N4 O2 S2'
_chemical_formula_sum 'C16 H18 Cd N4 O2 S2'
_chemical_formula_weight 474.89
_chemical_name_systematic
<i>catena</i>-Poly[[bis(2-methoxyaniline-\k<i>N</i>)cadmium]-di-\m-thiocyanato-\k^2^<i>N</i>:<i>S</i>;\k^2^<i>S</i>:<i>N</i>]
_space_group_IT_number 61
_symmetry_cell_setting orthorhombic
_symmetry_space_group_name_Hall '-P 2ac 2ab'
_symmetry_space_group_name_H-M 'P b c a'
_atom_sites_solution_hydrogens geom
_atom_sites_solution_primary direct
_atom_sites_solution_secondary difmap
_audit_creation_method SHELXL-97
_cell_angle_alpha 90.00
_cell_angle_beta 90.00
_cell_angle_gamma 90.00
_cell_formula_units_Z 8
_cell_length_a 6.6860(2)
_cell_length_b 23.3658(7)
_cell_length_c 24.3281(8)
_cell_measurement_reflns_used 5155
_cell_measurement_temperature 150(2)
_cell_measurement_theta_max 27.43
_cell_measurement_theta_min 3.06
_cell_volume 3800.6(2)
_computing_cell_refinement 'SAINT (Bruker, 2011)'
_computing_data_collection 'APEX2 (Bruker, 2011)'
_computing_data_reduction 'SAINT (Bruker, 2011)'
_computing_molecular_graphics
;
DIAMOND (Brandenburg & Berndt, 2001) and Mercury (Macrae <i>et al.</i>,
2008)
;
_computing_publication_material
;
WinGX (Farrugia, 2012) and publCIF (Westrip, 2010)
;
_computing_structure_refinement 'SHELXL97 (Sheldrick, 2008)'
_computing_structure_solution 'SHELXS97 (Sheldrick, 2008)'
_diffrn_ambient_temperature 150(2)
_diffrn_measured_fraction_theta_full 0.995
_diffrn_measured_fraction_theta_max 0.967
_diffrn_measurement_device_type 'Bruker APEXII'
_diffrn_measurement_method 'CCD rotation images, thin slices'
_diffrn_radiation_monochromator graphite
_diffrn_radiation_source 'fine-focus sealed tube'
_diffrn_radiation_type MoK\a
_diffrn_radiation_wavelength 0.71073
_diffrn_reflns_av_R_equivalents 0.0313
_diffrn_reflns_av_sigmaI/netI 0.0313
_diffrn_reflns_limit_h_max 8
_diffrn_reflns_limit_h_min -8
_diffrn_reflns_limit_k_max 30
_diffrn_reflns_limit_k_min -29
_diffrn_reflns_limit_l_max 20
_diffrn_reflns_limit_l_min -31
_diffrn_reflns_number 16897
_diffrn_reflns_theta_full 25.00
_diffrn_reflns_theta_max 27.48
_diffrn_reflns_theta_min 3.06
_diffrn_standards_interval_time 120
_diffrn_standards_number 2
_exptl_absorpt_coefficient_mu 1.386
_exptl_absorpt_correction_T_max 0.859
_exptl_absorpt_correction_T_min 0.741
_exptl_absorpt_correction_type multi-scan
_exptl_absorpt_process_details
;
(SADABS; Bruker, 2011)
;
_exptl_crystal_colour colourless
_exptl_crystal_density_diffrn 1.660
_exptl_crystal_density_meas 1.593
_exptl_crystal_density_method flotation
_exptl_crystal_description prism
_exptl_crystal_F_000 1904
_exptl_crystal_size_max 0.33
_exptl_crystal_size_mid 0.18
_exptl_crystal_size_min 0.11
_refine_diff_density_max 0.354
_refine_diff_density_min -0.380
_refine_ls_extinction_method none
_refine_ls_goodness_of_fit_ref 1.023
_refine_ls_hydrogen_treatment constr
_refine_ls_matrix_type full
_refine_ls_number_parameters 228
_refine_ls_number_reflns 4210
_refine_ls_number_restraints 0
_refine_ls_restrained_S_all 1.023
_refine_ls_R_factor_all 0.0379
_refine_ls_R_factor_gt 0.0253
_refine_ls_shift/su_max 0.004
_refine_ls_shift/su_mean 0.000
_refine_ls_structure_factor_coef Fsqd
_refine_ls_weighting_details 'calc w=1/[\s^2^(Fo^2^)+(0.0184P)^2^+1.4548P] where P=(Fo^2^+2Fc^2^)/3'
_refine_ls_weighting_scheme calc
_refine_ls_wR_factor_gt 0.0504
_refine_ls_wR_factor_ref 0.0550
_reflns_number_gt 3262
_reflns_number_total 4210
_reflns_threshold_expression I>2sigma(I)
_cod_data_source_file rz5058.cif
_cod_data_source_block I
_cod_database_code 2238011
_cod_database_fobs_code 2238011

loop_
_symmetry_equiv_pos_as_xyz
'x, y, z'
'-x+1/2, -y, z+1/2'
'x+1/2, -y+1/2, -z'
'-x, y+1/2, -z+1/2'
'-x, -y, -z'
'x-1/2, y, -z-1/2'
'-x-1/2, y-1/2, z'
'x, -y-1/2, z-1/2'

loop_
_atom_site_type_symbol
_atom_site_label
_atom_site_fract_x
_atom_site_fract_y
_atom_site_fract_z
_atom_site_U_iso_or_equiv
_atom_site_adp_type
_atom_site_calc_flag
_atom_site_refinement_flags
_atom_site_occupancy
_atom_site_symmetry_multiplicity
Cd Cd1 0.99993(2) 0.126200(7) 0.508711(7) 0.02024(6) Uani d . 1 1
S S1 0.68873(8) -0.06757(2) 0.53717(3) 0.03279(16) Uani d . 1 1
C C1 0.7845(3) -0.00256(9) 0.53832(8) 0.0191(5) Uani d . 1 1
N N1 0.8515(3) 0.04293(8) 0.54015(8) 0.0253(4) Uani d . 1 1
S S2 1.17331(8) 0.32408(2) 0.44237(3) 0.02739(14) Uani d . 1 1
N N2 1.1259(3) 0.21155(8) 0.48030(8) 0.0266(4) Uani d . 1 1
C C2 1.1461(3) 0.25807(9) 0.46565(9) 0.0193(5) Uani d . 1 1
N N11 1.1959(2) 0.13518(7) 0.58919(7) 0.0213(4) Uani d . 1 1
H H11A 1.3247 0.1440 0.5789 0.026 Uiso calc R 1 1
H H11B 1.1478 0.1657 0.6092 0.026 Uiso calc R 1 1
C C12 1.2028(3) 0.08631(9) 0.62450(9) 0.0220(5) Uani d . 1 1
C C13 1.3485(3) 0.04507(10) 0.61900(10) 0.0312(6) Uani d . 1 1
H H13 1.4520 0.0498 0.5926 0.037 Uiso calc R 1 1
C C14 1.3446(4) -0.00363(11) 0.65207(11) 0.0412(7) Uani d . 1 1
H H14 1.4466 -0.0317 0.6488 0.049 Uiso calc R 1 1
C C15 1.1926(5) -0.01091(11) 0.68948(11) 0.0441(7) Uani d . 1 1
H H15 1.1889 -0.0445 0.7115 0.053 Uiso calc R 1 1
C C16 1.0444(4) 0.03030(12) 0.69545(9) 0.0362(6) Uani d . 1 1
H H16 0.9394 0.0249 0.7213 0.043 Uiso calc R 1 1
C C17 1.0510(3) 0.07931(10) 0.66349(9) 0.0258(5) Uani d . 1 1
O O18 0.9195(2) 0.12405(7) 0.66597(7) 0.0344(4) Uani d . 1 1
C C19 0.7522(4) 0.11868(13) 0.70215(11) 0.0478(8) Uani d . 1 1
H H19A 0.6797 0.0833 0.6938 0.072 Uiso calc R 1 1
H H19B 0.6628 0.1515 0.6972 0.072 Uiso calc R 1 1
H H19C 0.7994 0.1176 0.7403 0.072 Uiso calc R 1 1
N N21 0.8084(3) 0.10925(8) 0.42829(7) 0.0240(4) Uani d . 1 1
H H21A 0.8731 0.0813 0.4085 0.029 Uiso calc R 1 1
H H21B 0.6879 0.0941 0.4393 0.029 Uiso calc R 1 1
C C22 0.7653(3) 0.15518(10) 0.39121(9) 0.0230(5) Uani d . 1 1
C C23 0.5968(3) 0.18854(10) 0.39643(9) 0.0281(5) Uani d . 1 1
H H23 0.5026 0.1805 0.4246 0.034 Uiso calc R 1 1
C C24 0.5637(4) 0.23401(11) 0.36050(10) 0.0344(6) Uani d . 1 1
H H24 0.4466 0.2568 0.3640 0.041 Uiso calc R 1 1
C C25 0.7010(4) 0.24592(11) 0.31981(10) 0.0380(6) Uani d . 1 1
H H25 0.6786 0.2771 0.2955 0.046 Uiso calc R 1 1
C C26 0.8727(4) 0.21251(11) 0.31418(9) 0.0346(6) Uani d . 1 1
H H26 0.9674 0.2209 0.2862 0.042 Uiso calc R 1 1
C C27 0.9044(3) 0.16704(10) 0.34953(9) 0.0269(5) Uani d . 1 1
O O28 1.0642(2) 0.13068(7) 0.34823(7) 0.0348(4) Uani d . 1 1
C C29 1.1988(4) 0.13507(13) 0.30289(10) 0.0446(7) Uani d . 1 1
H H29A 1.1241 0.1312 0.2684 0.067 Uiso calc R 1 1
H H29B 1.2992 0.1046 0.3053 0.067 Uiso calc R 1 1
H H29C 1.2655 0.1724 0.3038 0.067 Uiso calc R 1 1

loop_
_atom_site_aniso_label
_atom_site_aniso_U_11
_atom_site_aniso_U_22
_atom_site_aniso_U_33
_atom_site_aniso_U_12
_atom_site_aniso_U_13
_atom_site_aniso_U_23
Cd1 0.02022(9) 0.01308(9) 0.02743(10) -0.00211(6) 0.00012(7) 0.00258(7)
S1 0.0237(3) 0.0153(3) 0.0594(4) -0.0043(2) 0.0168(3) -0.0044(3)
C1 0.0164(9) 0.0193(12) 0.0217(11) 0.0047(9) 0.0036(9) 0.0024(10)
N1 0.0238(9) 0.0161(10) 0.0361(11) 0.0001(8) 0.0062(9) 0.0016(9)
S2 0.0211(3) 0.0175(3) 0.0435(3) -0.0045(2) -0.0093(3) 0.0096(3)
N2 0.0265(10) 0.0169(10) 0.0364(11) -0.0047(8) 0.0035(9) 0.0010(9)
C2 0.0143(9) 0.0202(12) 0.0235(11) -0.0014(9) -0.0001(9) -0.0028(10)
N11 0.0192(8) 0.0177(10) 0.0272(10) -0.0018(8) 0.0048(8) -0.0019(8)
C12 0.0241(10) 0.0196(11) 0.0224(11) -0.0026(9) -0.0044(9) -0.0025(10)
C13 0.0339(12) 0.0283(13) 0.0314(13) 0.0025(11) -0.0080(11) -0.0051(12)
C14 0.0588(17) 0.0254(14) 0.0392(15) 0.0107(13) -0.0238(14) -0.0068(13)
C15 0.077(2) 0.0220(14) 0.0334(15) -0.0083(14) -0.0267(15) 0.0048(12)
C16 0.0501(15) 0.0380(16) 0.0205(12) -0.0184(13) -0.0058(11) 0.0031(12)
C17 0.0309(11) 0.0254(13) 0.0211(11) -0.0053(10) -0.0024(10) -0.0010(11)
O18 0.0304(8) 0.0399(11) 0.0330(9) 0.0006(8) 0.0131(8) 0.0038(8)
C19 0.0336(14) 0.070(2) 0.0400(16) -0.0100(14) 0.0149(12) -0.0017(16)
N21 0.0248(9) 0.0219(10) 0.0253(10) -0.0043(8) 0.0037(8) -0.0030(9)
C22 0.0289(11) 0.0201(12) 0.0201(11) -0.0065(10) -0.0032(9) -0.0052(10)
C23 0.0294(12) 0.0292(13) 0.0259(12) -0.0053(11) -0.0023(10) -0.0073(11)
C24 0.0422(13) 0.0243(13) 0.0366(14) 0.0016(12) -0.0112(12) -0.0102(12)
C25 0.0625(17) 0.0245(14) 0.0270(13) -0.0068(13) -0.0123(13) 0.0007(12)
C26 0.0503(15) 0.0342(15) 0.0194(12) -0.0115(13) 0.0036(11) -0.0036(12)
C27 0.0312(12) 0.0263(13) 0.0231(12) -0.0055(11) -0.0005(10) -0.0060(11)
O28 0.0319(8) 0.0434(11) 0.0290(9) 0.0008(8) 0.0089(7) -0.0014(8)
C29 0.0358(14) 0.066(2) 0.0321(14) -0.0049(14) 0.0089(12) -0.0082(14)

loop_
_atom_type_symbol
_atom_type_description
_atom_type_scat_dispersion_real
_atom_type_scat_dispersion_imag
_atom_type_scat_source
C C 0.0033 0.0016 'International Tables Vol C Tables 4.2.6.8 and 6.1.1.4'
H H 0.0000 0.0000 'International Tables Vol C Tables 4.2.6.8 and 6.1.1.4'
N N 0.0061 0.0033 'International Tables Vol C Tables 4.2.6.8 and 6.1.1.4'
O O 0.0106 0.0060 'International Tables Vol C Tables 4.2.6.8 and 6.1.1.4'
S S 0.1246 0.1234 'International Tables Vol C Tables 4.2.6.8 and 6.1.1.4'
Cd Cd -0.8075 1.2024 'International Tables Vol C Tables 4.2.6.8 and 6.1.1.4'

loop_
_geom_angle_atom_site_label_1
_geom_angle_atom_site_label_2
_geom_angle_atom_site_label_3
_geom_angle_site_symmetry_1
_geom_angle_site_symmetry_3
_geom_angle
N2 Cd1 N1 . . 175.76(6)
N2 Cd1 N11 . . 88.20(6)
N1 Cd1 N11 . . 92.22(6)
N2 Cd1 N21 . . 95.50(7)
N1 Cd1 N21 . . 84.29(6)
N11 Cd1 N21 . . 175.44(6)
N2 Cd1 S1 . 5_756 91.92(5)
N1 Cd1 S1 . 5_756 92.31(4)
N11 Cd1 S1 . 5_756 87.74(4)
N21 Cd1 S1 . 5_756 89.47(5)
N2 Cd1 S2 . 3_456 93.16(5)
N1 Cd1 S2 . 3_456 82.60(4)
N11 Cd1 S2 . 3_456 92.54(4)
N21 Cd1 S2 . 3_456 89.92(5)
S1 Cd1 S2 5_756 3_456 174.914(18)
C1 S1 Cd1 . 5_756 99.97(7)
N1 C1 S1 . . 178.8(2)
C1 N1 Cd1 . . 158.10(18)
C2 S2 Cd1 . 3_556 109.52(7)
C2 N2 Cd1 . . 164.95(17)
N2 C2 S2 . . 178.0(2)
C12 N11 Cd1 . . 116.38(13)
C12 N11 H11A . . 108.2
Cd1 N11 H11A . . 108.2
C12 N11 H11B . . 108.2
Cd1 N11 H11B . . 108.2
H11A N11 H11B . . 107.3
C13 C12 C17 . . 119.8(2)
C13 C12 N11 . . 121.6(2)
C17 C12 N11 . . 118.52(19)
C12 C13 C14 . . 120.1(2)
C12 C13 H13 . . 119.9
C14 C13 H13 . . 119.9
C15 C14 C13 . . 119.8(2)
C15 C14 H14 . . 120.1
C13 C14 H14 . . 120.1
C14 C15 C16 . . 120.7(2)
C14 C15 H15 . . 119.6
C16 C15 H15 . . 119.6
C17 C16 C15 . . 119.4(2)
C17 C16 H16 . . 120.3
C15 C16 H16 . . 120.3
O18 C17 C16 . . 125.9(2)
O18 C17 C12 . . 114.0(2)
C16 C17 C12 . . 120.0(2)
C17 O18 C19 . . 117.6(2)
O18 C19 H19A . . 109.5
O18 C19 H19B . . 109.5
H19A C19 H19B . . 109.5
O18 C19 H19C . . 109.5
H19A C19 H19C . . 109.5
H19B C19 H19C . . 109.5
C22 N21 Cd1 . . 120.21(13)
C22 N21 H21A . . 107.3
Cd1 N21 H21A . . 107.3
C22 N21 H21B . . 107.3
Cd1 N21 H21B . . 107.3
H21A N21 H21B . . 106.9
C23 C22 C27 . . 119.8(2)
C23 C22 N21 . . 122.1(2)
C27 C22 N21 . . 118.0(2)
C22 C23 C24 . . 120.3(2)
C22 C23 H23 . . 119.9
C24 C23 H23 . . 119.9
C25 C24 C23 . . 119.9(2)
C25 C24 H24 . . 120.0
C23 C24 H24 . . 120.0
C24 C25 C26 . . 120.4(2)
C24 C25 H25 . . 119.8
C26 C25 H25 . . 119.8
C27 C26 C25 . . 119.7(2)
C27 C26 H26 . . 120.2
C25 C26 H26 . . 120.2
O28 C27 C26 . . 125.7(2)
O28 C27 C22 . . 114.4(2)
C26 C27 C22 . . 120.0(2)
C27 O28 C29 . . 117.82(19)
O28 C29 H29A . . 109.5
O28 C29 H29B . . 109.5
H29A C29 H29B . . 109.5
O28 C29 H29C . . 109.5
H29A C29 H29C . . 109.5
H29B C29 H29C . . 109.5

loop_
_geom_bond_atom_site_label_1
_geom_bond_atom_site_label_2
_geom_bond_site_symmetry_2
_geom_bond_distance
_geom_bond_publ_flag
Cd1 N2 . 2.2724(19) yes
Cd1 N1 . 2.3142(18) yes
Cd1 N11 . 2.3653(17) yes
Cd1 N21 . 2.3718(17) yes
Cd1 S1 5_756 2.7306(6) yes
Cd1 S2 3_456 2.7449(6) yes
S1 C1 . 1.649(2) ?
S1 Cd1 5_756 2.7306(6) ?
C1 N1 . 1.154(3) ?
S2 C2 . 1.653(2) ?
S2 Cd1 3_556 2.7449(5) ?
N2 C2 . 1.152(3) ?
N11 C12 . 1.430(3) ?
N11 H11A . 0.9200 ?
N11 H11B . 0.9200 ?
C12 C13 . 1.377(3) ?
C12 C17 . 1.399(3) ?
C13 C14 . 1.394(3) ?
C13 H13 . 0.9500 ?
C14 C15 . 1.375(4) ?
C14 H14 . 0.9500 ?
C15 C16 . 1.389(4) ?
C15 H15 . 0.9500 ?
C16 C17 . 1.385(3) ?
C16 H16 . 0.9500 ?
C17 O18 . 1.367(3) ?
O18 C19 . 1.429(3) ?
C19 H19A . 0.9800 ?
C19 H19B . 0.9800 ?
C19 H19C . 0.9800 ?
N21 C22 . 1.431(3) ?
N21 H21A . 0.9200 ?
N21 H21B . 0.9200 ?
C22 C23 . 1.376(3) ?
C22 C27 . 1.403(3) ?
C23 C24 . 1.394(3) ?
C23 H23 . 0.9500 ?
C24 C25 . 1.379(3) ?
C24 H24 . 0.9500 ?
C25 C26 . 1.395(3) ?
C25 H25 . 0.9500 ?
C26 C27 . 1.383(3) ?
C26 H26 . 0.9500 ?
C27 O28 . 1.365(3) ?
O28 C29 . 1.427(3) ?
C29 H29A . 0.9800 ?
C29 H29B . 0.9800 ?
C29 H29C . 0.9800 ?

loop_
_geom_hbond_atom_site_label_D
_geom_hbond_atom_site_label_H
_geom_hbond_atom_site_label_A
_geom_hbond_site_symmetry_A
_geom_hbond_distance_DH
_geom_hbond_distance_HA
_geom_hbond_distance_DA
_geom_hbond_angle_DHA
_geom_hbond_publ_flag
N11 H11A S2 3_556 0.92 2.50 3.4182(17) 174.3 y
N21 H21B S1 5_656 0.92 2.66 3.5637(18) 169.4 y
N11 H11B O18 . 0.92 2.28 2.641(2) 103.0 ?
N21 H21A O28 . 0.92 2.26 2.640(2) 104.1 ?

loop_
_geom_torsion_atom_site_label_1
_geom_torsion_atom_site_label_2
_geom_torsion_atom_site_label_3
_geom_torsion_atom_site_label_4
_geom_torsion_site_symmetry_1
_geom_torsion
N11 Cd1 N1 C1 . -141.7(4)
N21 Cd1 N1 C1 . 35.3(4)
S1 Cd1 N1 C1 5_756 -53.9(4)
S2 Cd1 N1 C1 3_456 126.0(4)
N11 Cd1 N2 C2 . -122.1(7)
N21 Cd1 N2 C2 . 60.6(7)
S1 Cd1 N2 C2 5_756 150.2(7)
S2 Cd1 N2 C2 3_456 -29.6(7)
N2 Cd1 N11 C12 . -171.56(15)
N1 Cd1 N11 C12 . 12.66(14)
S1 Cd1 N11 C12 5_756 -79.56(14)
S2 Cd1 N11 C12 3_456 95.35(14)
Cd1 N11 C12 C13 . 91.3(2)
Cd1 N11 C12 C17 . -85.4(2)
C17 C12 C13 C14 . 0.2(3)
N11 C12 C13 C14 . -176.4(2)
C12 C13 C14 C15 . 1.3(4)
C13 C14 C15 C16 . -1.2(4)
C14 C15 C16 C17 . -0.3(4)
C15 C16 C17 O18 . -178.0(2)
C15 C16 C17 C12 . 1.7(3)
C13 C12 C17 O18 . 178.09(19)
N11 C12 C17 O18 . -5.2(3)
C13 C12 C17 C16 . -1.7(3)
N11 C12 C17 C16 . 175.03(19)
C16 C17 O18 C19 . -4.3(3)
C12 C17 O18 C19 . 176.0(2)
N2 Cd1 N21 C22 . -16.79(16)
N1 Cd1 N21 C22 . 158.96(16)
S1 Cd1 N21 C22 5_756 -108.66(15)
S2 Cd1 N21 C22 3_456 76.39(15)
Cd1 N21 C22 C23 . -90.3(2)
Cd1 N21 C22 C27 . 87.6(2)
C27 C22 C23 C24 . 0.0(3)
N21 C22 C23 C24 . 177.95(19)
C22 C23 C24 C25 . -0.5(3)
C23 C24 C25 C26 . 0.4(4)
C24 C25 C26 C27 . 0.3(4)
C25 C26 C27 O28 . 179.3(2)
C25 C26 C27 C22 . -0.8(3)
C23 C22 C27 O28 . -179.42(19)
N21 C22 C27 O28 . 2.6(3)
C23 C22 C27 C26 . 0.6(3)
N21 C22 C27 C26 . -177.39(19)
C26 C27 O28 C29 . -8.1(3)
C22 C27 O28 C29 . 172.00(19)
